data_7132783
loop_
_publ_author_name
'Kage, Yuto'
'Jiang, Yuchuan'
'Minakuchi, Namiki'
'Mori, Shigeki'
'Shimizu, Soji'

_publ_section_title
;
 One-pot synthesis of azabora[6]helicene by a Schiff base forming
 reaction.
;
_journal_issue 26
_journal_name_full 'Chemical communications (Cambridge, England)'
_journal_page_first 3543
_journal_page_last 3546
_journal_paper_doi 10.1039/d4cc00168k
_journal_volume 60
_journal_year 2024
_chemical_formula_moiety 'C H2 Cl2, C33 H20 B N5'
_chemical_formula_sum 'C34 H22 B Cl2 N5'
_chemical_formula_weight 582.27
_chemical_name_systematic 'axially-phenyl-substituted azabora[6]helicene'
_space_group_crystal_system triclinic
_space_group_IT_number 2
_space_group_name_Hall '-P 1'
_space_group_name_H-M_alt 'P -1'
_atom_sites_solution_hydrogens geom
_atom_sites_solution_primary dual
_atom_sites_solution_secondary difmap
_audit_creation_date 2023-12-21
_audit_creation_method
;
Olex2 1.5
(compiled 2023.08.24 svn.re1ec1418 for OlexSys, GUI svn.r6817)
;
_audit_update_record
;
2023-12-21 deposited with the CCDC.	2024-03-01 downloaded from the CCDC.
;
_cell_angle_alpha 91.141(4)
_cell_angle_beta 105.751(4)
_cell_angle_gamma 90.019(4)
_cell_formula_units_Z 2
_cell_length_a 9.3419(4)
_cell_length_b 10.0645(5)
_cell_length_c 14.7904(6)
_cell_measurement_reflns_used 12630
_cell_measurement_temperature 100
_cell_measurement_theta_max 30.7140
_cell_measurement_theta_min 2.2450
_cell_volume 1338.11(11)
_computing_cell_refinement 'CrysAlisPro 1.171.41.93a (Rigaku OD, 2020)'
_computing_data_collection 'CrysAlisPro 1.171.41.93a (Rigaku OD, 2020)'
_computing_data_reduction 'CrysAlisPro 1.171.41.93a (Rigaku OD, 2020)'
_computing_molecular_graphics 'Olex2 1.5 (Dolomanov et al., 2009)'
_computing_publication_material 'Olex2 1.5 (Dolomanov et al., 2009)'
_computing_structure_refinement 'SHELXL 2014/7 (Sheldrick, 2015)'
_computing_structure_solution 'SHELXT 2014/5 (Sheldrick, 2014)'
_diffrn_ambient_temperature 100
_diffrn_detector CCD
_diffrn_detector_area_resol_mean 7.111
_diffrn_detector_type 'Rigaku Saturn724+ area detector'
_diffrn_measured_fraction_theta_full 1.000
_diffrn_measured_fraction_theta_max 0.994
_diffrn_measurement_details
;
List of Runs (angles in degrees, time in seconds):

 # Type Start End Width t~exp~ \w \q \k \f Frames
#--------------------------------------------------------------------------
 1 \w -105.00 75.00 0.50 1.00 -- -15.00 45.00 0.00 360
 2 \w -105.00 75.00 0.50 1.00 -- -15.00 45.00 90.00 360
 3 \w -105.00 75.00 0.50 1.00 -- -15.00 45.00 180.00 360
 4 \w -105.00 75.00 0.50 1.00 -- -15.00 45.00 270.00 360
;
_diffrn_measurement_device 'abstract diffractometer'
_diffrn_measurement_device_type 'Rigaku Varimax with Saturn'
_diffrn_measurement_method '\w scans'
_diffrn_orient_matrix_type 'CrysAlisPro convention (1999,Acta A55,543-557)'
_diffrn_orient_matrix_UB_11 -0.0685389000
_diffrn_orient_matrix_UB_12 0.0205901000
_diffrn_orient_matrix_UB_13 0.0075198000
_diffrn_orient_matrix_UB_21 0.0225144000
_diffrn_orient_matrix_UB_22 0.0673781000
_diffrn_orient_matrix_UB_23 0.0004492000
_diffrn_orient_matrix_UB_31 -0.0319256000
_diffrn_orient_matrix_UB_32 0.0022754000
_diffrn_orient_matrix_UB_33 -0.0492661000
_diffrn_radiation_collimation 0.3
_diffrn_radiation_monochromator 'multi-layer mirror optics'
_diffrn_radiation_probe x-ray
_diffrn_radiation_type 'Mo K\a'
_diffrn_radiation_wavelength 0.71073
_diffrn_reflns_av_R_equivalents 0.0624
_diffrn_reflns_av_unetI/netI 0.0581
_diffrn_reflns_Laue_measured_fraction_full 1.000
_diffrn_reflns_Laue_measured_fraction_max 0.994
_diffrn_reflns_limit_h_max 12
_diffrn_reflns_limit_h_min -12
_diffrn_reflns_limit_k_max 13
_diffrn_reflns_limit_k_min -13
_diffrn_reflns_limit_l_max 19
_diffrn_reflns_limit_l_min -19
_diffrn_reflns_number 25738
_diffrn_reflns_point_group_measured_fraction_full 1.000
_diffrn_reflns_point_group_measured_fraction_max 0.994
_diffrn_reflns_theta_full 25.242
_diffrn_reflns_theta_max 28.283
_diffrn_reflns_theta_min 2.024
_diffrn_source 'rotating anode X-ray generator'
_diffrn_source_current 24.0
_diffrn_source_power 1.2
_diffrn_source_target Mo
_diffrn_source_type 'MicroMax 007'
_diffrn_source_voltage 50.0
_exptl_absorpt_coefficient_mu 0.279
_exptl_absorpt_correction_T_max 1.00000
_exptl_absorpt_correction_T_min 0.77017
_exptl_absorpt_correction_type multi-scan
_exptl_absorpt_process_details
;
CrysAlisPro 1.171.41.93a (Rigaku Oxford Diffraction, 2020)
Empirical absorption correction using spherical harmonics,
implemented in SCALE3 ABSPACK scaling algorithm.
;
_exptl_crystal_colour red
_exptl_crystal_colour_primary red
_exptl_crystal_density_diffrn 1.445
_exptl_crystal_description plate
_exptl_crystal_F_000 600
_exptl_crystal_recrystallization_method 'Re-crystallisation from solvent'
_exptl_crystal_size_max 0.24
_exptl_crystal_size_mid 0.18
_exptl_crystal_size_min 0.02
_refine_diff_density_max 0.381
_refine_diff_density_min -0.444
_refine_diff_density_rms 0.072
_refine_ls_extinction_method none
_refine_ls_goodness_of_fit_ref 1.043
_refine_ls_hydrogen_treatment constr
_refine_ls_matrix_type full
_refine_ls_number_parameters 379
_refine_ls_number_reflns 6621
_refine_ls_number_restraints 0
_refine_ls_restrained_S_all 1.043
_refine_ls_R_factor_all 0.0778
_refine_ls_R_factor_gt 0.0562
_refine_ls_shift/su_max 0.000
_refine_ls_shift/su_mean 0.000
_refine_ls_structure_factor_coef Fsqd
_refine_ls_weighting_details 'w=1/[\s^2^(Fo^2^)+(0.0691P)^2^+0.4965P] where P=(Fo^2^+2Fc^2^)/3'
_refine_ls_weighting_scheme calc
_refine_ls_wR_factor_gt 0.1327
_refine_ls_wR_factor_ref 0.1447
_reflns_Friedel_coverage 0.000
_reflns_number_gt 5018
_reflns_number_total 6621
_reflns_threshold_expression 'I > 2\s(I)'
_cod_data_source_file d4cc00168k2.cif
_cod_data_source_block shimizu_autored
_cod_depositor_comments 'Adding full bibliography for 7132782--7132783.cif.'
_cod_database_code 7132783
_shelx_shelxl_version_number 2014/7
_chemical_oxdiff_formula 'C33 H20 B1 N5'
_shelx_space_group_comment
;
The symmetry employed for this shelxl refinement is uniquely defined
by the following loop, which should always be used as a source of
symmetry information in preference to the above space-group names.
They are only intended as comments.
;
_shelx_estimated_absorpt_t_max 0.994
_shelx_estimated_absorpt_t_min 0.936
_reflns_odcompleteness_completeness 87.94
_reflns_odcompleteness_iscentric 1
_reflns_odcompleteness_theta 30.67
_olex2_refinement_description
;
1. Fixed Uiso
 At 1.2 times of:
  All C(H) groups, All C(H,H) groups
2.a Secondary CH2 refined with riding coordinates:
 C34(H34A,H34B)
2.b Aromatic/amide H refined with riding coordinates:
 C25(H25), C4(H4), C15(H15), C2(H2), C24(H24), C3(H3), C14(H14), C13(H13),
 C33(H33), C8(H8), C6(H6), C29(H29), C19(H19), C23(H23), C21(H21), C7(H7),
 C32(H32), C30(H30), C20(H20), C31(H31)
;
_olex2_submission_special_instructions 'No special instructions were received'
_oxdiff_exptl_absorpt_empirical_details
;
Empirical correction (ABSPACK) includes:
- Absorption correction using spherical harmonics
- Frame scaling
- Detector area scaling
;
_oxdiff_exptl_absorpt_empirical_full_max 1.658
_oxdiff_exptl_absorpt_empirical_full_min 0.550

loop_
_space_group_symop_operation_xyz
'x, y, z'
'-x, -y, -z'

loop_
_atom_site_label
_atom_site_type_symbol
_atom_site_fract_x
_atom_site_fract_y
_atom_site_fract_z
_atom_site_U_iso_or_equiv
_atom_site_adp_type
_atom_site_occupancy
_atom_site_site_symmetry_order
_atom_site_calc_flag
_atom_site_refinement_flags_posn
_atom_site_refinement_flags_adp
_atom_site_refinement_flags_occupancy
_atom_site_disorder_assembly
_atom_site_disorder_group
Cl1 Cl -0.24735(6) 0.04464(5) 0.20706(4) 0.02984(16) Uani 1 1 d . . . . .
Cl2 Cl -0.01568(7) 0.04869(6) 0.38480(4) 0.03772(18) Uani 1 1 d . . . . .
N3 N 0.15291(17) 0.55797(16) 0.27642(11) 0.0153(3) Uani 1 1 d . . . . .
N5 N 0.35771(17) 0.42598(16) 0.36794(11) 0.0152(3) Uani 1 1 d . . . . .
N4 N 0.11436(18) 0.40627(16) 0.39095(12) 0.0173(4) Uani 1 1 d . . . . .
N1 N 0.37500(17) 0.54485(15) 0.21354(11) 0.0154(3) Uani 1 1 d . . . . .
N2 N 0.21082(18) 0.73323(16) 0.18466(12) 0.0182(4) Uani 1 1 d . . . . .
C10 C 0.5296(2) 0.61109(19) 0.12683(13) 0.0160(4) Uani 1 1 d . . . . .
C1 C 0.4940(2) 0.50405(19) 0.17693(13) 0.0162(4) Uani 1 1 d . . . . .
C5 C 0.6380(2) 0.6087(2) 0.07780(14) 0.0187(4) Uani 1 1 d . . . . .
C28 C 0.2123(2) 0.3306(2) 0.20423(14) 0.0178(4) Uani 1 1 d . . . . .
C16 C 0.0686(2) 0.51190(19) 0.33269(14) 0.0173(4) Uani 1 1 d . . . . .
C11 C 0.3308(2) 0.66975(19) 0.17974(14) 0.0171(4) Uani 1 1 d . . . . .
C9 C 0.4339(2) 0.7171(2) 0.12791(14) 0.0184(4) Uani 1 1 d . . . . .
C25 C 0.6397(2) 0.39791(19) 0.40387(13) 0.0171(4) Uani 1 1 d . . . . .
H25 H 0.6557 0.4577 0.3604 0.020 Uiso 1 1 calc R U . . .
C26 C 0.4999(2) 0.37518(19) 0.41340(13) 0.0160(4) Uani 1 1 d . . . . .
C18 C 0.3330(2) 0.28235(19) 0.48430(14) 0.0184(4) Uani 1 1 d . . . . .
C17 C 0.2561(2) 0.37470(19) 0.41126(13) 0.0160(4) Uani 1 1 d . . . . .
C4 C 0.7159(2) 0.4875(2) 0.07999(14) 0.0202(4) Uani 1 1 d . . . . .
H4 H 0.7901 0.4793 0.0491 0.024 Uiso 1 1 calc R U . . .
C27 C 0.4822(2) 0.28736(19) 0.48270(13) 0.0173(4) Uani 1 1 d . . . . .
C12 C 0.1186(2) 0.67658(19) 0.23100(14) 0.0176(4) Uani 1 1 d . . . . .
C15 C -0.0617(2) 0.5783(2) 0.33477(15) 0.0199(4) Uani 1 1 d . . . . .
H15 H -0.1207 0.5465 0.3712 0.024 Uiso 1 1 calc R U . . .
C2 C 0.5691(2) 0.3866(2) 0.17739(14) 0.0184(4) Uani 1 1 d . . . . .
H2 H 0.5479 0.3130 0.2086 0.022 Uiso 1 1 calc R U . . .
C24 C 0.7600(2) 0.3262(2) 0.46321(14) 0.0195(4) Uani 1 1 d . . . . .
H24 H 0.8553 0.3404 0.4572 0.023 Uiso 1 1 calc R U . . .
C3 C 0.6812(2) 0.3820(2) 0.12803(14) 0.0210(4) Uani 1 1 d . . . . .
H3 H 0.7335 0.3033 0.1284 0.025 Uiso 1 1 calc R U . . .
C22 C 0.5978(2) 0.2155(2) 0.54129(14) 0.0201(4) Uani 1 1 d . . . . .
C14 C -0.1029(2) 0.6910(2) 0.28296(15) 0.0216(4) Uani 1 1 d . . . . .
H14 H -0.1920 0.7328 0.2821 0.026 Uiso 1 1 calc R U . . .
C13 C -0.0122(2) 0.7421(2) 0.23228(14) 0.0203(4) Uani 1 1 d . . . . .
H13 H -0.0383 0.8200 0.1991 0.024 Uiso 1 1 calc R U . . .
C33 C 0.0919(2) 0.3393(2) 0.12409(14) 0.0227(5) Uani 1 1 d . . . . .
H33 H 0.0558 0.4226 0.1033 0.027 Uiso 1 1 calc R U . . .
C8 C 0.4460(3) 0.8297(2) 0.07950(16) 0.0267(5) Uani 1 1 d . . . . .
H8 H 0.3828 0.9015 0.0783 0.032 Uiso 1 1 calc R U . . .
C6 C 0.6509(2) 0.7270(2) 0.02996(15) 0.0239(5) Uani 1 1 d . . . . .
H6 H 0.7226 0.7332 -0.0028 0.029 Uiso 1 1 calc R U . . .
C29 C 0.2637(2) 0.2026(2) 0.23092(15) 0.0238(5) Uani 1 1 d . . . . .
H29 H 0.3442 0.1932 0.2835 0.029 Uiso 1 1 calc R U . . .
C19 C 0.2932(2) 0.2005(2) 0.54715(15) 0.0233(5) Uani 1 1 d . . . . .
H19 H 0.1953 0.1955 0.5504 0.028 Uiso 1 1 calc R U . . .
C23 C 0.7419(2) 0.2371(2) 0.52885(14) 0.0215(4) Uani 1 1 d . . . . .
H23 H 0.8233 0.1914 0.5649 0.026 Uiso 1 1 calc R U . . .
C21 C 0.5536(3) 0.1306(2) 0.60476(15) 0.0273(5) Uani 1 1 d . . . . .
H21 H 0.6241 0.0788 0.6454 0.033 Uiso 1 1 calc R U . . .
C7 C 0.5578(3) 0.8329(2) 0.03157(17) 0.0305(5) Uani 1 1 d . . . . .
H7 H 0.5691 0.9093 -0.0002 0.037 Uiso 1 1 calc R U . . .
C32 C 0.0243(2) 0.2255(3) 0.07433(16) 0.0309(5) Uani 1 1 d . . . . .
H32 H -0.0559 0.2334 0.0213 0.037 Uiso 1 1 calc R U . . .
C30 C 0.1987(3) 0.0893(2) 0.18178(16) 0.0324(6) Uani 1 1 d . . . . .
H30 H 0.2365 0.0059 0.2007 0.039 Uiso 1 1 calc R U . . .
C34 C -0.1094(3) 0.1424(2) 0.28710(15) 0.0264(5) Uani 1 1 d . . . . .
H34A H -0.0383 0.1748 0.2555 0.032 Uiso 1 1 calc R U . . .
H34B H -0.1557 0.2187 0.3084 0.032 Uiso 1 1 calc R U . . .
C20 C 0.4065(3) 0.1245(2) 0.60659(16) 0.0289(5) Uani 1 1 d . . . . .
H20 H 0.3810 0.0679 0.6488 0.035 Uiso 1 1 calc R U . . .
C31 C 0.0778(3) 0.1013(2) 0.10477(16) 0.0343(6) Uani 1 1 d . . . . .
H31 H 0.0318 0.0255 0.0730 0.041 Uiso 1 1 calc R U . . .
B1 B 0.2829(2) 0.4634(2) 0.26430(15) 0.0149(4) Uani 1 1 d . . . . .

loop_
_atom_site_aniso_label
_atom_site_aniso_U_11
_atom_site_aniso_U_22
_atom_site_aniso_U_33
_atom_site_aniso_U_23
_atom_site_aniso_U_13
_atom_site_aniso_U_12
Cl1 0.0255(3) 0.0274(3) 0.0316(3) 0.0042(2) -0.0011(2) -0.0014(2)
Cl2 0.0392(4) 0.0329(3) 0.0313(3) 0.0056(2) -0.0074(3) 0.0048(3)
N3 0.0087(8) 0.0181(8) 0.0181(8) 0.0003(7) 0.0016(6) 0.0005(6)
N5 0.0074(7) 0.0197(8) 0.0175(8) 0.0014(7) 0.0017(6) 0.0005(6)
N4 0.0118(8) 0.0203(8) 0.0194(8) -0.0002(7) 0.0035(7) -0.0018(6)
N1 0.0100(8) 0.0177(8) 0.0181(8) 0.0030(6) 0.0029(6) 0.0024(6)
N2 0.0147(8) 0.0185(8) 0.0224(9) 0.0018(7) 0.0065(7) 0.0032(6)
C10 0.0109(9) 0.0187(9) 0.0171(9) 0.0007(8) 0.0014(8) 0.0005(7)
C1 0.0094(9) 0.0228(10) 0.0153(9) 0.0019(8) 0.0012(7) 0.0007(7)
C5 0.0112(9) 0.0244(10) 0.0190(10) 0.0011(8) 0.0015(8) -0.0015(8)
C28 0.0128(9) 0.0244(10) 0.0175(10) -0.0014(8) 0.0066(8) -0.0010(8)
C16 0.0120(9) 0.0202(9) 0.0183(10) -0.0019(8) 0.0018(8) -0.0051(7)
C11 0.0148(9) 0.0185(9) 0.0165(9) -0.0003(8) 0.0019(8) -0.0010(7)
C9 0.0153(10) 0.0206(10) 0.0200(10) 0.0000(8) 0.0058(8) -0.0007(8)
C25 0.0119(9) 0.0217(10) 0.0156(9) 0.0004(8) 0.0003(8) -0.0009(7)
C26 0.0115(9) 0.0185(9) 0.0159(9) -0.0013(7) 0.0001(7) 0.0006(7)
C18 0.0154(10) 0.0208(10) 0.0173(10) -0.0013(8) 0.0017(8) -0.0017(8)
C17 0.0119(9) 0.0191(9) 0.0168(9) -0.0008(8) 0.0035(8) -0.0023(7)
C4 0.0111(9) 0.0303(11) 0.0185(10) 0.0010(8) 0.0031(8) 0.0034(8)
C27 0.0155(10) 0.0196(9) 0.0150(9) -0.0010(8) 0.0010(8) -0.0016(8)
C12 0.0131(9) 0.0199(10) 0.0188(10) -0.0013(8) 0.0027(8) 0.0004(7)
C15 0.0098(9) 0.0262(10) 0.0243(11) -0.0023(9) 0.0058(8) -0.0028(8)
C2 0.0136(9) 0.0218(10) 0.0185(10) 0.0043(8) 0.0018(8) 0.0036(8)
C24 0.0116(9) 0.0254(10) 0.0191(10) -0.0012(8) 0.0005(8) 0.0006(8)
C3 0.0145(10) 0.0263(11) 0.0201(10) 0.0023(8) 0.0010(8) 0.0077(8)
C22 0.0188(10) 0.0216(10) 0.0166(10) 0.0012(8) -0.0007(8) 0.0012(8)
C14 0.0101(9) 0.0264(11) 0.0268(11) -0.0026(9) 0.0027(8) 0.0032(8)
C13 0.0140(10) 0.0222(10) 0.0233(11) 0.0015(8) 0.0024(8) 0.0044(8)
C33 0.0126(10) 0.0327(12) 0.0213(10) -0.0023(9) 0.0023(8) 0.0012(8)
C8 0.0286(12) 0.0202(10) 0.0355(13) 0.0043(9) 0.0156(10) 0.0044(9)
C6 0.0200(11) 0.0264(11) 0.0278(11) 0.0031(9) 0.0105(9) -0.0018(9)
C29 0.0264(12) 0.0232(11) 0.0217(11) -0.0008(9) 0.0063(9) 0.0009(9)
C19 0.0211(11) 0.0288(11) 0.0206(10) 0.0021(9) 0.0064(9) -0.0049(9)
C23 0.0138(10) 0.0271(11) 0.0199(10) -0.0009(8) -0.0018(8) 0.0041(8)
C21 0.0270(12) 0.0299(12) 0.0217(11) 0.0081(9) 0.0004(9) 0.0023(9)
C7 0.0346(13) 0.0228(11) 0.0410(14) 0.0086(10) 0.0214(11) 0.0010(10)
C32 0.0180(11) 0.0523(15) 0.0207(11) -0.0083(10) 0.0031(9) -0.0085(10)
C30 0.0493(16) 0.0228(11) 0.0262(12) -0.0033(9) 0.0125(11) -0.0035(10)
C34 0.0299(12) 0.0232(11) 0.0233(11) 0.0019(9) 0.0023(9) -0.0004(9)
C20 0.0314(13) 0.0315(12) 0.0229(11) 0.0085(9) 0.0055(10) -0.0028(10)
C31 0.0473(16) 0.0321(13) 0.0251(12) -0.0090(10) 0.0135(11) -0.0156(11)
B1 0.0088(10) 0.0186(10) 0.0171(11) 0.0024(8) 0.0031(8) 0.0011(8)

loop_
_atom_type_symbol
_atom_type_description
_atom_type_scat_dispersion_real
_atom_type_scat_dispersion_imag
_atom_type_scat_source
C C 0.0033 0.0016 'International Tables Vol C Tables 4.2.6.8 and 6.1.1.4'
H H 0.0000 0.0000 'International Tables Vol C Tables 4.2.6.8 and 6.1.1.4'
B B 0.0013 0.0007 'International Tables Vol C Tables 4.2.6.8 and 6.1.1.4'
Cl Cl 0.1484 0.1585 'International Tables Vol C Tables 4.2.6.8 and 6.1.1.4'
N N 0.0061 0.0033 'International Tables Vol C Tables 4.2.6.8 and 6.1.1.4'

loop_
_geom_angle_atom_site_label_1
_geom_angle_atom_site_label_2
_geom_angle_atom_site_label_3
_geom_angle
_geom_angle_site_symmetry_1
_geom_angle_site_symmetry_3
_geom_angle_publ_flag
C16 N3 B1 116.10(16) . . ?
C12 N3 C16 120.31(16) . . ?
C12 N3 B1 123.52(16) . . ?
C26 N5 B1 132.60(16) . . ?
C17 N5 C26 108.11(15) . . ?
C17 N5 B1 111.98(15) . . ?
C17 N4 C16 117.32(16) . . ?
C1 N1 B1 129.41(16) . . ?
C11 N1 C1 107.96(15) . . ?
C11 N1 B1 121.54(16) . . ?
C11 N2 C12 119.00(17) . . ?
C5 C10 C1 125.16(18) . . ?
C9 C10 C1 110.03(17) . . ?
C9 C10 C5 124.68(18) . . ?
C10 C1 N1 107.67(16) . . ?
C2 C1 N1 133.82(18) . . ?
C2 C1 C10 118.41(18) . . ?
C10 C5 C4 115.76(18) . . ?
C10 C5 C6 115.12(19) . . ?
C4 C5 C6 129.08(19) . . ?
C33 C28 C29 116.55(19) . . ?
C33 C28 B1 120.77(18) . . ?
C29 C28 B1 122.64(18) . . ?
N3 C16 C15 119.42(18) . . ?
N4 C16 N3 121.33(17) . . ?
N4 C16 C15 119.15(18) . . ?
N1 C11 C9 108.74(16) . . ?
N2 C11 N1 127.06(18) . . ?
N2 C11 C9 123.97(18) . . ?
C10 C9 C11 105.27(17) . . ?
C8 C9 C10 119.30(19) . . ?
C8 C9 C11 135.23(19) . . ?
C26 C25 H25 121.2 . . ?
C26 C25 C24 117.51(18) . . ?
C24 C25 H25 121.2 . . ?
C25 C26 N5 133.26(18) . . ?
C25 C26 C27 119.06(18) . . ?
C27 C26 N5 107.65(16) . . ?
C27 C18 C17 104.73(16) . . ?
C19 C18 C17 136.25(19) . . ?
C19 C18 C27 119.02(19) . . ?
N5 C17 C18 109.04(16) . . ?
N4 C17 N5 124.99(18) . . ?
N4 C17 C18 125.96(17) . . ?
C5 C4 H4 120.2 . . ?
C3 C4 C5 119.58(19) . . ?
C3 C4 H4 120.2 . . ?
C18 C27 C26 110.40(17) . . ?
C22 C27 C26 124.54(18) . . ?
C22 C27 C18 125.06(18) . . ?
N3 C12 C13 119.82(18) . . ?
N2 C12 N3 121.59(17) . . ?
N2 C12 C13 118.59(18) . . ?
C16 C15 H15 120.0 . . ?
C14 C15 C16 120.05(19) . . ?
C14 C15 H15 120.0 . . ?
C1 C2 H2 121.3 . . ?
C1 C2 C3 117.43(19) . . ?
C3 C2 H2 121.3 . . ?
C25 C24 H24 118.3 . . ?
C23 C24 C25 123.33(19) . . ?
C23 C24 H24 118.3 . . ?
C4 C3 C2 123.65(19) . . ?
C4 C3 H3 118.2 . . ?
C2 C3 H3 118.2 . . ?
C27 C22 C23 115.80(18) . . ?
C27 C22 C21 114.82(19) . . ?
C21 C22 C23 129.38(19) . . ?
C15 C14 H14 119.9 . . ?
C15 C14 C13 120.14(19) . . ?
C13 C14 H14 119.9 . . ?
C12 C13 H13 120.1 . . ?
C14 C13 C12 119.75(19) . . ?
C14 C13 H13 120.1 . . ?
C28 C33 H33 119.2 . . ?
C28 C33 C32 121.6(2) . . ?
C32 C33 H33 119.2 . . ?
C9 C8 H8 121.2 . . ?
C9 C8 C7 117.7(2) . . ?
C7 C8 H8 121.2 . . ?
C5 C6 H6 119.7 . . ?
C7 C6 C5 120.5(2) . . ?
C7 C6 H6 119.7 . . ?
C28 C29 H29 118.8 . . ?
C30 C29 C28 122.4(2) . . ?
C30 C29 H29 118.8 . . ?
C18 C19 H19 121.2 . . ?
C18 C19 C20 117.6(2) . . ?
C20 C19 H19 121.2 . . ?
C24 C23 C22 119.70(19) . . ?
C24 C23 H23 120.2 . . ?
C22 C23 H23 120.2 . . ?
C22 C21 H21 119.7 . . ?
C20 C21 C22 120.5(2) . . ?
C20 C21 H21 119.7 . . ?
C8 C7 H7 118.7 . . ?
C6 C7 C8 122.6(2) . . ?
C6 C7 H7 118.7 . . ?
C33 C32 H32 120.3 . . ?
C31 C32 C33 119.4(2) . . ?
C31 C32 H32 120.3 . . ?
C29 C30 H30 120.2 . . ?
C31 C30 C29 119.5(2) . . ?
C31 C30 H30 120.2 . . ?
Cl1 C34 H34A 109.5 . . ?
Cl1 C34 H34B 109.5 . . ?
Cl2 C34 Cl1 110.92(12) . . ?
Cl2 C34 H34A 109.5 . . ?
Cl2 C34 H34B 109.5 . . ?
H34A C34 H34B 108.0 . . ?
C19 C20 H20 118.6 . . ?
C21 C20 C19 122.9(2) . . ?
C21 C20 H20 118.6 . . ?
C32 C31 H31 119.8 . . ?
C30 C31 C32 120.5(2) . . ?
C30 C31 H31 119.8 . . ?
N3 B1 C28 109.68(15) . . ?
N5 B1 N3 101.41(15) . . ?
N5 B1 C28 109.43(16) . . ?
N1 B1 N3 106.14(15) . . ?
N1 B1 N5 117.59(15) . . ?
N1 B1 C28 111.84(16) . . ?

loop_
_geom_bond_atom_site_label_1
_geom_bond_atom_site_label_2
_geom_bond_distance
_geom_bond_site_symmetry_2
_geom_bond_publ_flag
Cl1 C34 1.776(2) . ?
Cl2 C34 1.764(2) . ?
N3 C16 1.378(2) . ?
N3 C12 1.376(2) . ?
N3 B1 1.589(3) . ?
N5 C26 1.417(2) . ?
N5 C17 1.386(2) . ?
N5 B1 1.556(3) . ?
N4 C16 1.376(3) . ?
N4 C17 1.316(2) . ?
N1 C1 1.420(2) . ?
N1 C11 1.383(2) . ?
N1 B1 1.533(3) . ?
N2 C11 1.308(3) . ?
N2 C12 1.368(3) . ?
C10 C1 1.409(3) . ?
C10 C5 1.396(3) . ?
C10 C9 1.395(3) . ?
C1 C2 1.374(3) . ?
C5 C4 1.417(3) . ?
C5 C6 1.418(3) . ?
C28 C33 1.399(3) . ?
C28 C29 1.402(3) . ?
C28 B1 1.626(3) . ?
C16 C15 1.396(3) . ?
C11 C9 1.469(3) . ?
C9 C8 1.374(3) . ?
C25 H25 0.9300 . ?
C25 C26 1.371(3) . ?
C25 C24 1.430(3) . ?
C26 C27 1.410(3) . ?
C18 C17 1.472(3) . ?
C18 C27 1.401(3) . ?
C18 C19 1.378(3) . ?
C4 H4 0.9300 . ?
C4 C3 1.376(3) . ?
C27 C22 1.399(3) . ?
C12 C13 1.394(3) . ?
C15 H15 0.9300 . ?
C15 C14 1.377(3) . ?
C2 H2 0.9300 . ?
C2 C3 1.430(3) . ?
C24 H24 0.9300 . ?
C24 C23 1.378(3) . ?
C3 H3 0.9300 . ?
C22 C23 1.424(3) . ?
C22 C21 1.423(3) . ?
C14 H14 0.9300 . ?
C14 C13 1.379(3) . ?
C13 H13 0.9300 . ?
C33 H33 0.9300 . ?
C33 C32 1.402(3) . ?
C8 H8 0.9300 . ?
C8 C7 1.414(3) . ?
C6 H6 0.9300 . ?
C6 C7 1.379(3) . ?
C29 H29 0.9300 . ?
C29 C30 1.387(3) . ?
C19 H19 0.9300 . ?
C19 C20 1.415(3) . ?
C23 H23 0.9300 . ?
C21 H21 0.9300 . ?
C21 C20 1.382(3) . ?
C7 H7 0.9300 . ?
C32 H32 0.9300 . ?
C32 C31 1.384(4) . ?
C30 H30 0.9300 . ?
C30 C31 1.376(4) . ?
C34 H34A 0.9700 . ?
C34 H34B 0.9700 . ?
C20 H20 0.9300 . ?
C31 H31 0.9300 . ?

loop_
_geom_torsion_atom_site_label_1
_geom_torsion_atom_site_label_2
_geom_torsion_atom_site_label_3
_geom_torsion_atom_site_label_4
_geom_torsion
_geom_torsion_site_symmetry_1
_geom_torsion_site_symmetry_2
_geom_torsion_site_symmetry_3
_geom_torsion_site_symmetry_4
_geom_torsion_publ_flag
N3 C16 C15 C14 -1.8(3) . . . . ?
N3 C12 C13 C14 3.2(3) . . . . ?
N5 C26 C27 C18 -1.2(2) . . . . ?
N5 C26 C27 C22 178.72(18) . . . . ?
N4 C16 C15 C14 174.53(18) . . . . ?
N1 C1 C2 C3 177.12(19) . . . . ?
N1 C11 C9 C10 4.8(2) . . . . ?
N1 C11 C9 C8 179.4(2) . . . . ?
N2 C11 C9 C10 -169.90(18) . . . . ?
N2 C11 C9 C8 4.7(4) . . . . ?
N2 C12 C13 C14 -176.32(18) . . . . ?
C10 C1 C2 C3 1.2(3) . . . . ?
C10 C5 C4 C3 0.5(3) . . . . ?
C10 C5 C6 C7 -1.7(3) . . . . ?
C10 C9 C8 C7 -0.9(3) . . . . ?
C1 N1 C11 N2 168.46(19) . . . . ?
C1 N1 C11 C9 -6.0(2) . . . . ?
C1 N1 B1 N3 -172.76(17) . . . . ?
C1 N1 B1 N5 74.7(2) . . . . ?
C1 N1 B1 C28 -53.2(2) . . . . ?
C1 C10 C5 C4 0.1(3) . . . . ?
C1 C10 C5 C6 177.97(18) . . . . ?
C1 C10 C9 C11 -1.7(2) . . . . ?
C1 C10 C9 C8 -177.31(19) . . . . ?
C1 C2 C3 C4 -0.7(3) . . . . ?
C5 C10 C1 N1 -177.87(18) . . . . ?
C5 C10 C1 C2 -0.9(3) . . . . ?
C5 C10 C9 C11 174.29(18) . . . . ?
C5 C10 C9 C8 -1.3(3) . . . . ?
C5 C4 C3 C2 -0.2(3) . . . . ?
C5 C6 C7 C8 -0.3(4) . . . . ?
C28 C33 C32 C31 -0.2(3) . . . . ?
C28 C29 C30 C31 -1.1(4) . . . . ?
C16 N3 C12 N2 171.46(17) . . . . ?
C16 N3 C12 C13 -8.1(3) . . . . ?
C16 N3 B1 N5 -47.45(19) . . . . ?
C16 N3 B1 N1 -170.83(15) . . . . ?
C16 N3 B1 C28 68.2(2) . . . . ?
C16 N4 C17 N5 -10.2(3) . . . . ?
C16 N4 C17 C18 168.42(18) . . . . ?
C16 C15 C14 C13 -3.0(3) . . . . ?
C11 N1 C1 C10 5.0(2) . . . . ?
C11 N1 C1 C2 -171.3(2) . . . . ?
C11 N1 B1 N3 -6.2(2) . . . . ?
C11 N1 B1 N5 -118.78(19) . . . . ?
C11 N1 B1 C28 113.36(19) . . . . ?
C11 N2 C12 N3 3.3(3) . . . . ?
C11 N2 C12 C13 -177.17(18) . . . . ?
C11 C9 C8 C7 -174.9(2) . . . . ?
C9 C10 C1 N1 -1.9(2) . . . . ?
C9 C10 C1 C2 175.02(18) . . . . ?
C9 C10 C5 C4 -175.29(18) . . . . ?
C9 C10 C5 C6 2.6(3) . . . . ?
C9 C8 C7 C6 1.7(4) . . . . ?
C25 C26 C27 C18 177.18(17) . . . . ?
C25 C26 C27 C22 -2.9(3) . . . . ?
C25 C24 C23 C22 -1.4(3) . . . . ?
C26 N5 C17 N4 175.96(18) . . . . ?
C26 N5 C17 C18 -2.8(2) . . . . ?
C26 N5 B1 N3 -160.62(18) . . . . ?
C26 N5 B1 N1 -45.4(3) . . . . ?
C26 N5 B1 C28 83.6(2) . . . . ?
C26 C25 C24 C23 -0.3(3) . . . . ?
C26 C27 C22 C23 1.1(3) . . . . ?
C26 C27 C22 C21 -178.70(19) . . . . ?
C18 C27 C22 C23 -178.99(19) . . . . ?
C18 C27 C22 C21 1.2(3) . . . . ?
C18 C19 C20 C21 0.9(3) . . . . ?
C17 N5 C26 C25 -175.5(2) . . . . ?
C17 N5 C26 C27 2.5(2) . . . . ?
C17 N5 B1 N3 53.64(19) . . . . ?
C17 N5 B1 N1 168.82(16) . . . . ?
C17 N5 B1 C28 -62.2(2) . . . . ?
C17 N4 C16 N3 18.5(3) . . . . ?
C17 N4 C16 C15 -157.75(18) . . . . ?
C17 C18 C27 C26 -0.5(2) . . . . ?
C17 C18 C27 C22 179.59(19) . . . . ?
C17 C18 C19 C20 179.3(2) . . . . ?
C4 C5 C6 C7 175.8(2) . . . . ?
C27 C18 C17 N5 2.1(2) . . . . ?
C27 C18 C17 N4 -176.71(19) . . . . ?
C27 C18 C19 C20 -0.6(3) . . . . ?
C27 C22 C23 C24 1.0(3) . . . . ?
C27 C22 C21 C20 -0.8(3) . . . . ?
C12 N3 C16 N4 -168.92(17) . . . . ?
C12 N3 C16 C15 7.3(3) . . . . ?
C12 N3 B1 N5 135.59(17) . . . . ?
C12 N3 B1 N1 12.2(2) . . . . ?
C12 N3 B1 C28 -108.77(19) . . . . ?
C12 N2 C11 N1 3.0(3) . . . . ?
C12 N2 C11 C9 176.72(18) . . . . ?
C15 C14 C13 C12 2.3(3) . . . . ?
C24 C25 C26 N5 -179.75(19) . . . . ?
C24 C25 C26 C27 2.4(3) . . . . ?
C22 C21 C20 C19 -0.1(3) . . . . ?
C33 C28 C29 C30 -0.7(3) . . . . ?
C33 C28 B1 N3 43.4(2) . . . . ?
C33 C28 B1 N5 153.85(18) . . . . ?
C33 C28 B1 N1 -74.1(2) . . . . ?
C33 C32 C31 C30 -1.6(3) . . . . ?
C6 C5 C4 C3 -177.1(2) . . . . ?
C29 C28 C33 C32 1.3(3) . . . . ?
C29 C28 B1 N3 -134.16(19) . . . . ?
C29 C28 B1 N5 -23.7(3) . . . . ?
C29 C28 B1 N1 108.4(2) . . . . ?
C29 C30 C31 C32 2.2(4) . . . . ?
C19 C18 C17 N5 -177.8(2) . . . . ?
C19 C18 C17 N4 3.4(4) . . . . ?
C19 C18 C27 C26 179.40(18) . . . . ?
C19 C18 C27 C22 -0.5(3) . . . . ?
C23 C22 C21 C20 179.4(2) . . . . ?
C21 C22 C23 C24 -179.2(2) . . . . ?
B1 N3 C16 N4 14.0(2) . . . . ?
B1 N3 C16 C15 -169.73(17) . . . . ?
B1 N3 C12 N2 -11.7(3) . . . . ?
B1 N3 C12 C13 168.79(17) . . . . ?
B1 N5 C26 C25 37.8(3) . . . . ?
B1 N5 C26 C27 -144.20(19) . . . . ?
B1 N5 C17 N4 -29.9(3) . . . . ?
B1 N5 C17 C18 151.32(16) . . . . ?
B1 N1 C1 C10 172.92(17) . . . . ?
B1 N1 C1 C2 -3.3(3) . . . . ?
B1 N1 C11 N2 -0.6(3) . . . . ?
B1 N1 C11 C9 -175.14(16) . . . . ?
B1 C28 C33 C32 -176.43(19) . . . . ?
B1 C28 C29 C30 177.0(2) . . . . ?
